data_1100543
loop_
_publ_author_name
'Grebe, Jutta'
'Geiseler, Gertraud'
'Harms, Klaus'
'Dehnicke, Kurt'

_publ_section_title
;
 Donor-Akzeptor-Komplexe von Halogenidionen mit 1.4-Diiodtetrafluorbenzol /
 Donor-Acceptor Complexes of Halide Ions with 1,4-Diiodotetrafluorobenzene
;
_journal_coden_ASTM ZNBSEN
_journal_issue 1
_journal_name_full
;
 Zeitschrift f\"ur Naturforschung, B: A Journal of Chemical Sciences
;
_journal_page_first 77
_journal_page_last 86
_journal_paper_doi 10.1515/znb-1999-0116
_journal_volume 54
_journal_year 1999
_chemical_formula_sum 'C66 H40 F12 I8 P2'
_space_group_IT_number 2
_symmetry_cell_setting triclinic
_symmetry_Int_Tables_number 2
_symmetry_space_group_name_Hall '-P 1'
_symmetry_space_group_name_H-M 'P -1'
_cell_angle_alpha 65.47(1)
_cell_angle_beta 82.07(1)
_cell_angle_gamma 83.62(1)
_cell_formula_units_Z 1
_cell_length_a 11.509(1)
_cell_length_b 12.789(1)
_cell_length_c 12.929(2)
_cod_database_code 1100543

loop_
_symmetry_equiv_pos_site_id
_symmetry_equiv_pos_as_xyz
1 x,y,z
2 -x,-y,-z

loop_
_atom_site_label
_atom_site_type_symbol
_atom_site_fract_x
_atom_site_fract_y
_atom_site_fract_z
I1 I 0.15882(4) -0.53034(3) 1.06825(4)
I2 I 0.16012(4) -0.03806(4) 0.55470(4)
I3 I 0.17708(5) 0.20880(4) 0.30461(4)
I4 I 0.33238(5) 0.36487(5) -0.61142(4)
P1 P 0.30283(15) -0.14750(14) 0.16061(14)
F1 F 0.1850(6) -0.3094(4) 0.6106(4)
F2 F 0.1820(5) -0.4957(4) 0.8065(4)
F3 F 0.1164(5) -0.2603(4) 1.0109(3)
F4 F 0.1177(5) -0.0742(4) 0.8156(4)
F5 F 0.5893(5) 0.4596(7) -0.6860(5)
F6 F 0.2809(5) 0.4421(8) -0.4010(6)
C1 C 0.1531(6) -0.1864(5) 0.7062(5)
C2 C 0.1702(7) -0.2955(6) 0.7088(6)
C3 C 0.1660(6) -0.3919(5) 0.8097(6)
C4 C 0.1526(6) -0.3841(6) 0.9148(5)
C5 C 0.1337(6) -0.2742(6) 0.9119(5)
C6 C 0.1358(6) -0.1785(5) 0.8115(5)
C7 C 0.1782(6) -0.2239(6) 0.2473(5)
C8 C 0.1605(7) -0.3344(6) 0.2591(6)
H1 H 0.21370 -0.37100 0.22080
C9 C 0.0637(8) -0.3898(7) 0.3279(7)
H2 H 0.05010 -0.46370 0.33500
C10 C -0.0117(7) -0.3380(9) 0.3852(7)
H3 H -0.07520 -0.37810 0.43410
C11 C 0.0026(8) -0.2290(8) 0.3734(7)
H4 H -0.05240 -0.19360 0.41150
C12 C 0.0985(7) -0.1706(7) 0.3052(7)
H5 H 0.10990 -0.09610 0.29790
C13 C 0.2505(6) -0.0044(5) 0.0730(6)
C14 C 0.2975(7) 0.0924(6) 0.0715(7)
H6 H 0.35700 0.08490 0.11760
C15 C 0.2534(7) 0.2006(7) -0.0006(9)
H7 H 0.28360 0.26670 -0.00240
C16 C 0.1688(7) 0.2132(7) -0.0678(8)
H8 H 0.14050 0.28750 -0.11470
C17 C 0.1226(7) 0.1176(7) -0.0687(7)
H9 H 0.06510 0.12680 -0.11730
C18 C 0.1630(6) 0.0081(6) 0.0036(6)
H10 H 0.13120 -0.05740 0.00550
C19 C 0.3762(6) -0.2175(6) 0.0718(6)
C20 C 0.3807(7) -0.1629(7) -0.0452(7)
H11 H 0.34300 -0.08960 -0.07970
C21 C 0.4422(7) -0.2172(8) -0.1136(7)
H12 H 0.44410 -0.18080 -0.19360
C22 C 0.4988(8) -0.3225(8) -0.0632(9)
H13 H 0.54120 -0.35790 -0.10880
C23 C 0.4940(7) -0.3775(7) 0.0542(9)
H14 H 0.53120 -0.45120 0.08830
C24 C 0.4349(7) -0.3247(6) 0.1219(7)
H15 H 0.43450 -0.36120 0.20180
C25 C 0.4096(6) -0.1413(7) 0.2484(7)
C26 C 0.5258(8) -0.1399(9) 0.2118(8)
H16 H 0.55200 -0.14910 0.14380
C27 C 0.6045(8) -0.1251(9) 0.2732(9)
H17 H 0.68470 -0.12320 0.24630
C28 C 0.5696(8) -0.1130(8) 0.3732(8)
H18 H 0.62420 -0.10530 0.41700
C29 C 0.4524(10) -0.1126(18) 0.4064(13)
H19 H 0.42530 -0.10090 0.47300
C30 C 0.3715(9) -0.1288(16) 0.3452(11)
H20 H 0.29110 -0.13110 0.37150
C31 C 0.4309(7) 0.4471(8) -0.5462(7)
C32 C 0.5434(7) 0.4782(8) -0.5928(8)
C33 C 0.3895(7) 0.4715(9) -0.4525(8)
C33A* C 0.6105(7) 0.5285(9) -0.5475(8)
F6A* F 0.7191(5) 0.5579(8) -0.5990(6)
C31A* C 0.5691(7) 0.5529(8) -0.4538(7)
I4A* I 0.66762(5) 0.63513(5) -0.38858(4)
C32A* C 0.4566(7) 0.5218(8) -0.4072(8)
F5A* F 0.4107(5) 0.5404(7) -0.3140(5)

loop_
_atom_type_symbol
_atom_type_radius_bond
C 0.68
H 0.23
F 0.64
I 1.40
P 1.05
